data_7048073
loop_
_publ_author_name
'Bag, Riya'
'Sikdar, Yeasin'
'Sahu, Sutapa'
'Maiti, Dilip K.'
'Frontera, Antonio'
'Bauz\'a, Antonio'
'Drew, Michael G. B.'
'Goswami, Sanchita'

_publ_section_title
;
 A versatile quinoxaline derivative serves as a colorimetric sensor for
 strongly acidic pH.
;
_journal_issue 47
_journal_name_full 'Dalton transactions (Cambridge, England : 2003)'
_journal_page_first 17077
_journal_page_last 17085
_journal_paper_doi 10.1039/c8dt02449a
_journal_volume 47
_journal_year 2018
_chemical_formula_moiety 'C15 H13 N4, Cl4 Fe, H2 O'
_chemical_formula_sum 'C15 H15 Cl4 Fe N4 O'
_chemical_formula_weight 464.96
_space_group_crystal_system monoclinic
_space_group_IT_number 7
_space_group_name_Hall 'P -2yc'
_space_group_name_H-M_alt 'P 1 c 1'
_symmetry_space_group_name_Hall 'P -2yc'
_symmetry_space_group_name_H-M 'P 1 c 1'
_atom_sites_solution_hydrogens mixed
_audit_creation_method SHELXL-2016/6
_audit_update_record
;
2018-06-06 deposited with the CCDC.
2018-11-14 downloaded from the CCDC.
;
_cell_angle_alpha 90
_cell_angle_beta 96.2430(10)
_cell_angle_gamma 90
_cell_formula_units_Z 2
_cell_length_a 8.8038(3)
_cell_length_b 7.6345(3)
_cell_length_c 15.3532(6)
_cell_measurement_reflns_used 4077
_cell_measurement_temperature 295(2)
_cell_measurement_theta_max 26.38
_cell_measurement_theta_min 2.67
_cell_volume 1025.81(7)
_computing_structure_refinement 'SHELXL-2016/6 (Sheldrick, 2016)'
_computing_structure_solution 'SHELXT 2014/4 (Sheldrick, 2014)'
_diffrn_ambient_temperature 295(2)
_diffrn_measured_fraction_theta_full 0.995
_diffrn_measured_fraction_theta_max 0.995
_diffrn_measurement_device_type 'Bruker AXS D8 QUEST ECO'
_diffrn_measurement_method 'phi and omega scan'
_diffrn_radiation_type MoK\a
_diffrn_radiation_wavelength 0.71073
_diffrn_reflns_av_R_equivalents 0.0423
_diffrn_reflns_av_unetI/netI 0.0424
_diffrn_reflns_Laue_measured_fraction_full 0.995
_diffrn_reflns_Laue_measured_fraction_max 0.995
_diffrn_reflns_limit_h_max 11
_diffrn_reflns_limit_h_min -10
_diffrn_reflns_limit_k_max 9
_diffrn_reflns_limit_k_min -9
_diffrn_reflns_limit_l_max 19
_diffrn_reflns_limit_l_min -19
_diffrn_reflns_number 12350
_diffrn_reflns_point_group_measured_fraction_full 0.995
_diffrn_reflns_point_group_measured_fraction_max 0.995
_diffrn_reflns_theta_full 25.242
_diffrn_reflns_theta_max 26.376
_diffrn_reflns_theta_min 2.668
_exptl_absorpt_coefficient_mu 1.266
_exptl_absorpt_correction_T_max 0.804
_exptl_absorpt_correction_T_min 0.633
_exptl_absorpt_correction_type multi-scan
_exptl_absorpt_process_details SADABS
_exptl_crystal_colour blue
_exptl_crystal_density_diffrn 1.505
_exptl_crystal_description block
_exptl_crystal_F_000 470
_exptl_crystal_size_max 0.16
_exptl_crystal_size_mid 0.12
_exptl_crystal_size_min 0.08
_refine_diff_density_max 0.342
_refine_diff_density_min -0.298
_refine_diff_density_rms 0.043
_refine_ls_abs_structure_details
;
 Refined as an inversion twin.
;
_refine_ls_abs_structure_Flack 0.01(2)
_refine_ls_extinction_coef 0.013(4)
_refine_ls_extinction_expression Fc^*^=kFc[1+0.001xFc^2^\l^3^/sin(2\q)]^-1/4^
_refine_ls_extinction_method 'SHELXL-2016/6 (Sheldrick 2016)'
_refine_ls_goodness_of_fit_ref 0.971
_refine_ls_hydrogen_treatment mixed
_refine_ls_matrix_type full
_refine_ls_number_parameters 240
_refine_ls_number_reflns 4077
_refine_ls_number_restraints 7
_refine_ls_restrained_S_all 0.970
_refine_ls_R_factor_all 0.0362
_refine_ls_R_factor_gt 0.0317
_refine_ls_shift/su_max 0.002
_refine_ls_shift/su_mean 0.000
_refine_ls_structure_factor_coef Fsqd
_refine_ls_weighting_details 'w=1/[\s^2^(Fo^2^)+(0.0370P)^2^+0.3647P] where P=(Fo^2^+2Fc^2^)/3'
_refine_ls_weighting_scheme calc
_refine_ls_wR_factor_gt 0.0789
_refine_ls_wR_factor_ref 0.0831
_reflns_Friedel_coverage 0.996
_reflns_Friedel_fraction_full 0.995
_reflns_Friedel_fraction_max 0.995
_reflns_number_gt 3737
_reflns_number_total 4077
_reflns_threshold_expression 'I > 2\s(I)'
_cod_data_source_file c8dt02449a2.cif
_cod_data_source_block shelx
_cod_depositor_comments 'Adding full bibliography for 7048072--7048074.cif.'
_cod_database_code 7048073
_shelx_shelxl_version_number 2016/6
_shelx_space_group_comment
;
The symmetry employed for this shelxl refinement is uniquely defined
by the following loop, which should always be used as a source of
symmetry information in preference to the above space-group names.
They are only intended as comments.
;

loop_
_space_group_symop_operation_xyz
'x, y, z'
'x, -y, z+1/2'

loop_
_atom_site_label
_atom_site_type_symbol
_atom_site_fract_x
_atom_site_fract_y
_atom_site_fract_z
_atom_site_U_iso_or_equiv
_atom_site_adp_type
_atom_site_occupancy
_atom_site_site_symmetry_order
_atom_site_calc_flag
_atom_site_refinement_flags_posn
_atom_site_refinement_flags_adp
Fe1 Fe 0.52878(7) 0.31553(7) 0.70766(4) 0.0483(2) Uani 1 1 d . .
Cl1 Cl 0.64722(19) 0.07275(17) 0.74740(9) 0.0804(5) Uani 1 1 d . .
Cl2 Cl 0.50385(11) 0.34276(15) 0.56505(7) 0.0496(3) Uani 1 1 d . .
Cl3 Cl 0.6567(2) 0.54221(19) 0.76407(9) 0.0910(6) Uani 1 1 d . .
Cl4 Cl 0.2989(2) 0.3152(3) 0.74981(12) 0.1056(7) Uani 1 1 d . .
N1 N 0.7327(4) 0.7074(5) 0.5665(2) 0.0451(8) Uani 1 1 d D .
N2 N 0.6180(4) 0.7939(4) 0.5250(2) 0.0400(7) Uani 1 1 d . .
N3 N 0.2464(4) 1.0633(5) 0.4012(2) 0.0450(8) Uani 1 1 d . .
N4 N 0.2546(4) 0.9476(4) 0.5708(2) 0.0376(7) Uani 1 1 d D .
O1W O 0.2507(6) 0.7906(5) 0.7309(2) 0.0717(10) Uani 1 1 d D .
C6 C 0.8637(4) 0.6630(5) 0.5265(3) 0.0414(9) Uani 1 1 d . .
C5 C 0.9823(5) 0.5773(6) 0.5778(3) 0.0513(10) Uani 1 1 d . .
H5 H 0.972442 0.548718 0.635830 0.062 Uiso 1 1 calc R U
C4 C 1.1139(5) 0.5358(6) 0.5412(4) 0.0594(12) Uani 1 1 d . .
H4 H 1.193394 0.479272 0.574854 0.071 Uiso 1 1 calc R U
C3 C 1.1288(5) 0.5773(6) 0.4554(3) 0.0577(12) Uani 1 1 d . .
H3 H 1.217779 0.548647 0.430998 0.069 Uiso 1 1 calc R U
C2 C 1.0111(6) 0.6613(6) 0.4058(3) 0.0560(11) Uani 1 1 d . .
H2 H 1.021446 0.689555 0.347833 0.067 Uiso 1 1 calc R U
C1 C 0.8775(5) 0.7047(6) 0.4409(3) 0.0480(10) Uani 1 1 d . .
H1 H 0.798426 0.761259 0.406823 0.058 Uiso 1 1 calc R U
C7 C 0.5011(5) 0.8221(5) 0.5683(3) 0.0417(8) Uani 1 1 d . .
H7 H 0.500740 0.781115 0.625288 0.050 Uiso 1 1 calc R U
C8 C 0.3741(4) 0.9164(5) 0.5269(2) 0.0378(8) Uani 1 1 d . .
C9 C 0.3661(5) 0.9819(5) 0.4394(3) 0.0428(9) Uani 1 1 d . .
H9 H 0.449884 0.965914 0.408211 0.051 Uiso 1 1 calc R U
C10 C 0.1227(5) 1.0882(5) 0.4474(3) 0.0409(8) Uani 1 1 d . .
C11 C -0.0110(5) 1.1683(6) 0.4069(3) 0.0537(11) Uani 1 1 d . .
H11 H -0.016301 1.204879 0.348894 0.064 Uiso 1 1 calc R U
C12 C -0.1324(6) 1.1916(6) 0.4537(4) 0.0616(13) Uani 1 1 d . .
H12 H -0.220715 1.243984 0.426862 0.074 Uiso 1 1 calc R U
C13 C -0.1269(5) 1.1384(6) 0.5411(4) 0.0577(12) Uani 1 1 d . .
H13 H -0.210938 1.156729 0.571810 0.069 Uiso 1 1 calc R U
C14 C 0.0010(5) 1.0596(5) 0.5818(3) 0.0474(9) Uani 1 1 d . .
H14 H 0.004765 1.024517 0.639978 0.057 Uiso 1 1 calc R U
C15 C 0.1261(4) 1.0324(5) 0.5346(3) 0.0386(8) Uani 1 1 d . .
HN1 H 0.729(6) 0.666(6) 0.619(2) 0.058 Uiso 1 1 d D U
HN4 H 0.262(6) 0.902(6) 0.621(2) 0.058 Uiso 1 1 d D U
HO1 H 0.257(6) 0.835(5) 0.782(2) 0.058 Uiso 1 1 d D U
HO2 H 0.249(7) 0.679(3) 0.737(3) 0.058 Uiso 1 1 d D U

loop_
_atom_site_aniso_label
_atom_site_aniso_U_11
_atom_site_aniso_U_22
_atom_site_aniso_U_33
_atom_site_aniso_U_23
_atom_site_aniso_U_13
_atom_site_aniso_U_12
Fe1 0.0581(4) 0.0468(3) 0.0401(3) 0.0027(3) 0.0059(2) 0.0030(3)
Cl1 0.1191(12) 0.0518(7) 0.0641(8) 0.0013(6) -0.0191(8) 0.0197(7)
Cl2 0.0491(5) 0.0587(6) 0.0405(5) -0.0004(4) 0.0029(4) 0.0040(5)
Cl3 0.1553(16) 0.0587(8) 0.0511(7) 0.0004(6) -0.0252(9) -0.0211(9)
Cl4 0.0849(11) 0.1554(19) 0.0850(11) 0.0352(11) 0.0480(9) 0.0176(10)
N1 0.0379(17) 0.049(2) 0.0475(19) 0.0087(16) 0.0025(15) 0.0018(15)
N2 0.0342(16) 0.0396(17) 0.0459(18) -0.0002(13) 0.0034(14) -0.0012(13)
N3 0.0496(19) 0.0478(19) 0.0377(17) 0.0025(14) 0.0061(15) -0.0004(15)
N4 0.0432(17) 0.0380(16) 0.0320(15) -0.0012(13) 0.0069(14) 0.0001(13)
O1W 0.115(3) 0.065(2) 0.0361(16) 0.0001(16) 0.0129(18) 0.001(2)
C6 0.0307(18) 0.0344(19) 0.059(2) -0.0025(17) 0.0025(17) -0.0034(15)
C5 0.043(2) 0.049(2) 0.060(3) 0.004(2) -0.002(2) 0.0021(18)
C4 0.039(2) 0.050(3) 0.086(4) -0.002(2) -0.005(2) 0.0060(19)
C3 0.040(2) 0.058(3) 0.075(3) -0.015(2) 0.011(2) -0.001(2)
C2 0.055(3) 0.058(3) 0.057(3) -0.004(2) 0.015(2) -0.003(2)
C1 0.042(2) 0.052(2) 0.049(2) -0.0029(19) -0.0001(18) 0.0025(18)
C7 0.044(2) 0.043(2) 0.0380(19) 0.0015(17) 0.0047(16) -0.0023(18)
C8 0.0376(18) 0.0342(18) 0.0415(19) -0.0058(15) 0.0035(15) 0.0000(15)
C9 0.044(2) 0.047(2) 0.0391(19) -0.0026(17) 0.0123(17) -0.0010(17)
C10 0.044(2) 0.0368(19) 0.041(2) -0.0041(16) 0.0016(16) -0.0006(16)
C11 0.054(3) 0.050(3) 0.056(3) 0.007(2) -0.002(2) 0.007(2)
C12 0.044(2) 0.058(3) 0.080(4) 0.001(2) -0.004(2) 0.012(2)
C13 0.044(2) 0.051(2) 0.080(3) -0.005(2) 0.015(2) 0.008(2)
C14 0.047(2) 0.045(2) 0.052(2) -0.0041(18) 0.0135(19) 0.0023(18)
C15 0.0386(19) 0.0327(18) 0.045(2) -0.0047(15) 0.0056(16) 0.0011(15)

loop_
_atom_type_symbol
_atom_type_description
_atom_type_scat_dispersion_real
_atom_type_scat_dispersion_imag
_atom_type_scat_source
C C 0.0033 0.0016 'International Tables Vol C Tables 4.2.6.8 and 6.1.1.4'
H H 0.0000 0.0000 'International Tables Vol C Tables 4.2.6.8 and 6.1.1.4'
N N 0.0061 0.0033 'International Tables Vol C Tables 4.2.6.8 and 6.1.1.4'
O O 0.0106 0.0060 'International Tables Vol C Tables 4.2.6.8 and 6.1.1.4'
Fe Fe 0.3463 0.8444 'International Tables Vol C Tables 4.2.6.8 and 6.1.1.4'
Cl Cl 0.1484 0.1585 'International Tables Vol C Tables 4.2.6.8 and 6.1.1.4'

loop_
_geom_angle_atom_site_label_1
_geom_angle_atom_site_label_2
_geom_angle_atom_site_label_3
_geom_angle
Cl1 Fe1 Cl2 110.72(5)
Cl1 Fe1 Cl3 110.56(7)
Cl2 Fe1 Cl3 108.18(5)
Cl1 Fe1 Cl4 110.21(8)
Cl2 Fe1 Cl4 107.49(6)
Cl3 Fe1 Cl4 109.61(9)
N2 N1 C6 122.3(3)
N2 N1 HN1 122(4)
C6 N1 HN1 116(3)
C7 N2 N1 116.4(4)
C9 N3 C10 118.6(3)
C8 N4 C15 122.9(3)
C8 N4 HN4 114(4)
C15 N4 HN4 123(4)
HO1 O1W HO2 107(4)
C1 C6 C5 120.6(4)
C1 C6 N1 121.7(4)
C5 C6 N1 117.7(4)
C4 C5 C6 119.1(4)
C4 C5 H5 120.5
C6 C5 H5 120.5
C3 C4 C5 120.7(4)
C3 C4 H4 119.7
C5 C4 H4 119.7
C4 C3 C2 119.5(4)
C4 C3 H3 120.2
C2 C3 H3 120.2
C3 C2 C1 121.1(5)
C3 C2 H2 119.4
C1 C2 H2 119.4
C6 C1 C2 119.0(4)
C6 C1 H1 120.5
C2 C1 H1 120.5
N2 C7 C8 118.9(4)
N2 C7 H7 120.6
C8 C7 H7 120.6
N4 C8 C7 119.4(4)
N4 C8 C9 116.9(3)
C7 C8 C9 123.7(4)
N3 C9 C8 123.0(4)
N3 C9 H9 118.5
C8 C9 H9 118.5
N3 C10 C15 121.0(3)
N3 C10 C11 120.1(4)
C15 C10 C11 118.9(4)
C12 C11 C10 119.3(5)
C12 C11 H11 120.3
C10 C11 H11 120.3
C11 C12 C13 121.4(4)
C11 C12 H12 119.3
C13 C12 H12 119.3
C14 C13 C12 120.5(4)
C14 C13 H13 119.8
C12 C13 H13 119.8
C13 C14 C15 119.0(4)
C13 C14 H14 120.5
C15 C14 H14 120.5
N4 C15 C14 121.5(4)
N4 C15 C10 117.5(3)
C14 C15 C10 120.9(4)

loop_
_geom_bond_atom_site_label_1
_geom_bond_atom_site_label_2
_geom_bond_distance
Fe1 Cl1 2.1810(13)
Fe1 Cl2 2.1866(12)
Fe1 Cl3 2.1911(15)
Fe1 Cl4 2.1911(17)
N1 N2 1.313(5)
N1 C6 1.405(5)
N1 HN1 0.87(3)
N2 C7 1.302(6)
N3 C9 1.306(5)
N3 C10 1.376(5)
N4 C8 1.331(5)
N4 C15 1.368(5)
N4 HN4 0.84(3)
O1W HO1 0.85(3)
O1W HO2 0.85(2)
C6 C1 1.371(7)
C6 C5 1.400(6)
C5 C4 1.379(7)
C5 H5 0.9300
C4 C3 1.375(8)
C4 H4 0.9300
C3 C2 1.376(7)
C3 H3 0.9300
C2 C1 1.386(7)
C2 H2 0.9300
C1 H1 0.9300
C7 C8 1.420(5)
C7 H7 0.9300
C8 C9 1.428(6)
C9 H9 0.9300
C10 C15 1.402(6)
C10 C11 1.410(6)
C11 C12 1.362(8)
C11 H11 0.9300
C12 C13 1.399(8)
C12 H12 0.9300
C13 C14 1.366(7)
C13 H13 0.9300
C14 C15 1.398(6)
C14 H14 0.9300

loop_
_geom_hbond_atom_site_label_D
_geom_hbond_atom_site_label_H
_geom_hbond_atom_site_label_A
_geom_hbond_distance_DH
_geom_hbond_distance_HA
_geom_hbond_distance_DA
_geom_hbond_angle_DHA
_geom_hbond_site_symmetry_A
N1 HN1 Cl3 0.87(3) 2.56(3) 3.418(4) 168(5) .
N4 HN4 O1W 0.84(3) 1.90(3) 2.739(5) 172(5) .
O1W HO1 N3 0.85(3) 2.00(3) 2.846(5) 174(5) 2_575
O1W HO2 Cl4 0.85(2) 2.82(3) 3.661(4) 169(5) .
